data_4345049
loop_
_publ_author_name
'Auer, Henry'
'Wallacher, Dirk'
'Hansen, Thomas Christian'
'Kohlmann, Holger'

_publ_section_title
;
 In Situ Hydrogenation of the Zintl Phase SrGe.
;
_journal_issue 3
_journal_name_full 'Inorganic chemistry'
_journal_page_first 1072
_journal_page_last 1079
_journal_paper_doi 10.1021/acs.inorgchem.6b01945
_journal_volume 56
_journal_year 2017
_chemical_formula_sum 'D0.53 Ge Sr'
_chemical_formula_weight 161.29
_chemical_name_systematic ' ?'
_space_group_IT_number 63
_symmetry_cell_setting orthorhombic
_symmetry_space_group_name_Hall '-C 2c 2'
_symmetry_space_group_name_H-M 'C m c m'
_cell_angle_alpha 90.00000
_cell_angle_beta 90.00000
_cell_angle_gamma 90.00000
_cell_formula_units_Z 16
_cell_length_a 9.3369(19)
_cell_length_b 25.001(6)
_cell_length_c 4.1165(8)
_cell_measurement_pressure 5000
_cell_measurement_reflns_used 212
_cell_measurement_temperature 538
_cell_measurement_theta_max 106.5
_cell_measurement_theta_min 8.567
_cell_volume 960.9(4)
_computing_structure_refinement FULLPROF
_diffrn_ambient_temperature 538
_diffrn_measurement_device_type 'ILL D20 two-axis diffractometer'
_diffrn_radiation_type neutron
_diffrn_radiation_wavelength 1.86727
_diffrn_source 'nuclear reactor'
_diffrn_source_type 'constant wave length neutron diffraction'
_pd_char_colour grey
_pd_instr_location ' 'D20 diffractometer, ILL, Grenoble, France''
_pd_meas_2theta_range_inc 0.050153
_pd_meas_2theta_range_max 150.15240
_pd_meas_2theta_range_min 0.50240
_pd_meas_number_of_points 2986
_pd_meas_scan_method fixed
_pd_proc_2theta_range_inc 0.050153
_pd_proc_2theta_range_max 150.2211
_pd_proc_2theta_range_min 0.5711
_pd_proc_ls_pref_orient_corr ' ?'
_pd_proc_ls_prof_R_factor 4.9683
_pd_proc_ls_prof_wR_expected 2.9570
_pd_proc_ls_prof_wR_factor 6.4130
_pd_proc_wavelength 1.867270
_pd_spec_mounting ' 'sapphire single crystal cell under 5 MPa hydrogen pressure''
_pd_spec_mount_mode transmission
_pd_spec_shape cylinder
_refine_ls_goodness_of_fit_all 2.17
_refine_ls_number_parameters 61
_refine_ls_number_reflns 382
_refine_ls_number_restraints 0
_refine_ls_R_I_factor 8.6563
_refine_ls_shift/su_max 0.05
_cod_data_source_file ic6b01945_si_003.cif
_cod_data_source_block beta
_cod_depositor_comments
;
The following automatic conversions were performed:

'_symmetry_cell_setting' value 'Orthorhombic' changed to
'orthorhombic' according to
/usr/data/users/saulius/crontab/automatic-downloads/rss-feeds/ACS/lib/dictionaries/cif_core.dic
dictionary named 'cif_core.dic' version 2.4.2 from 2011-04-26.

Automatic conversion script
Id: cif_fix_values 4268 2015-11-12 08:31:59Z antanas 

 Adding full bibliography for 4345049.cif.
;
_cod_original_formula_sum 'D0.53 Ge1 Sr1'
_cod_database_code 4345049
_pd_proc_ls_prof_cr_factor 20.1851
_pd_proc_ls_prof_cwr_factor 18.6178
_pd_proc_ls_prof_cwr_expected 8.5848
_pd_proc_ls_prof_chi2 4.7033
_pd_proc_ls_prof_echi2 4.7033

loop_
_symmetry_equiv_pos_as_xyz
x,y,z
x,-y,-z
-x,y,-z+1/2
-x,-y,z+1/2
-x,-y,-z
-x,y,z
x,-y,z+1/2
x,y,-z+1/2
x+1/2,y+1/2,z
x+1/2,-y+1/2,-z
-x+1/2,y+1/2,-z+1/2
-x+1/2,-y+1/2,z+1/2
-x+1/2,-y+1/2,-z
-x+1/2,y+1/2,z
x+1/2,-y+1/2,z+1/2
x+1/2,y+1/2,-z+1/2

loop_
_atom_site_label
_atom_site_fract_x
_atom_site_fract_y
_atom_site_fract_z
_atom_site_U_iso_or_equiv
_atom_site_occupancy
_atom_site_adp_type
_atom_site_type_symbol
Sr1 0.00000 0.5791(11) 0.25000 0.062(3) 1.00000 Uiso Sr
Sr2 0.00000 0.0715(13) 0.25000 0.062(3) 1.00000 Uiso Sr
Sr3 0.247(3) 0.3251(7) 0.25000 0.062(3) 1.00000 Uiso Sr
Ge1 0.00000 0.7113(12) 0.25000 0.085(4) 1.00000 Uiso Ge
Ge2 0.00000 0.2182(16) 0.25000 0.085(4) 1.00000 Uiso Ge
Ge3 0.234(2) 0.4804(7) 0.25000 0.085(4) 1.00000 Uiso Ge
D1 0.00000 0.861(4) 0.25000 0.027(6) 0.24(4) Uiso D
D2 0.00000 0.3859(15) 0.25000 0.027(6) 0.65(4) Uiso D
D3 0.263(5) 0.1207(9) 0.25000 0.027(6) 0.61(3) Uiso D

loop_
_atom_type_symbol
_atom_type_scat_length_neutron
_atom_type_scat_source
Sr 0.70200 V.F._Sears_Neutron_News_3_26_(1992)
Ge 0.81850 V.F._Sears_Neutron_News_3_26_(1992)
D 0.66710 V.F._Sears_Neutron_News_3_26_(1992)

loop_
_geom_angle_atom_site_label_1
_geom_angle_atom_site_label_2
_geom_angle_atom_site_label_3
_geom_angle
_geom_angle_site_symmetry_1
_geom_angle_site_symmetry_3
D2 Sr1 D2 133.9(7) 2_565 2_566
D2 Sr1 D3 80.4(16) 2_565 9_455
D2 Sr1 D3 80.4(16) 2_565 11_555
D2 Sr1 D3 80.4(16) 2_566 9_455
D2 Sr1 D3 80.4(16) 2_566 11_555
D3 Sr1 D3 130(3) 9_455 11_555
D1 Sr2 D1 101(2) 2_565 2_566
D1 Sr2 D3 73.5(20) 2_565 1_555
D1 Sr2 D3 73.5(20) 2_565 3_555
D1 Sr2 D3 73.5(20) 2_566 1_555
D1 Sr2 D3 73.5(20) 2_566 3_555
D3 Sr2 D3 127(3) 1_555 3_555
D1 Sr3 D2 125.8(13) 9_545 1_555
D1 Sr3 D3 80.8(16) 9_545 12_554
D1 Sr3 D3 80.8(16) 9_545 12_555
D2 Sr3 D3 70.5(12) 1_555 12_554
D2 Sr3 D3 70.5(12) 1_555 12_555
D3 Sr3 D3 113.2(5) 12_554 12_555
Ge2 Ge1 Ge2 98.9(10) 2_565 2_566
Ge1 Ge2 Ge1 98.9(10) 2_565 2_566
Ge1 Ge2 D1 84(3) 2_565 2_565
Ge1 Ge2 D1 177(3) 2_565 2_566
Ge1 Ge2 D1 177(3) 2_566 2_565
Ge1 Ge2 D1 84(3) 2_566 2_566
D1 Ge2 D1 92(2) 2_565 2_566
Ge3 Ge3 Ge3 129.1(4) 2_565 2_566
Sr2 D1 Sr2 101(2) 2_565 2_566
Sr2 D1 Sr3 103(2) 2_565 9_455
Sr2 D1 Sr3 103(2) 2_565 11_555
Sr2 D1 Ge2 83(3) 2_565 2_565
Sr2 D1 Ge2 175(3) 2_565 2_566
Sr2 D1 Sr3 103(2) 2_566 9_455
Sr2 D1 Sr3 103(2) 2_566 11_555
Sr2 D1 Ge2 175(3) 2_566 2_565
Sr2 D1 Ge2 83(3) 2_566 2_566
Sr3 D1 Sr3 138(2) 9_455 11_555
Sr3 D1 Ge2 75.7(19) 9_455 2_565
Sr3 D1 Ge2 75.7(19) 9_455 2_566
Sr3 D1 Ge2 75.7(19) 11_555 2_565
Sr3 D1 Ge2 75.7(19) 11_555 2_566
Ge2 D1 Ge2 92(2) 2_565 2_566
Sr1 D2 Sr1 133.9(7) 2_565 2_566
Sr1 D2 Sr3 102.4(12) 2_565 1_555
Sr1 D2 Sr3 102.4(12) 2_565 3_555
Sr1 D2 Sr3 102.4(12) 2_566 1_555
Sr1 D2 Sr3 102.4(12) 2_566 3_555
Sr3 D2 Sr3 113.2(17) 1_555 3_555
Sr1 D3 Sr2 128.2(14) 9_545 1_555
Sr1 D3 Sr3 105.5(15) 9_545 12_554
Sr1 D3 Sr3 105.5(15) 9_545 12_555
Sr2 D3 Sr3 102.3(14) 1_555 12_554
Sr2 D3 Sr3 102.3(14) 1_555 12_555
Sr3 D3 Sr3 113.2(5) 12_554 12_555

loop_
_geom_bond_atom_site_label_1
_geom_bond_atom_site_label_2
_geom_bond_distance
_geom_bond_site_symmetry_2
Sr1 D2 2.237(18) 2_565
Sr1 D2 2.237(18) 2_566
Sr1 D3 2.45(4) 9_455
Sr1 D3 2.45(4) 11_555
Sr2 D1 2.66(7) 2_565
Sr2 D1 2.66(7) 2_566
Sr2 D3 2.75(5) 1_555
Sr2 D3 2.75(5) 3_555
Sr3 D1 2.53(4) 9_545
Sr3 D2 2.76(3) 1_555
Sr3 D3 2.466(16) 12_554
Sr3 D3 2.466(16) 12_555
Ge1 Ge2 2.71(3) 2_565
Ge1 Ge2 2.71(3) 2_566
Ge2 Ge1 2.71(3) 2_565
Ge2 Ge1 2.71(3) 2_566
Ge2 D1 2.86(7) 2_565
Ge2 D1 2.86(7) 2_566
Ge3 Ge3 2.280(11) 2_565
Ge3 Ge3 2.280(11) 2_566
D1 Sr2 2.66(7) 2_565
D1 Sr2 2.66(7) 2_566
D1 Sr3 2.53(4) 9_455
D1 Sr3 2.53(4) 11_555
D1 Ge2 2.86(7) 2_565
D1 Ge2 2.86(7) 2_566
D2 Sr1 2.237(18) 2_565
D2 Sr1 2.237(18) 2_566
D2 Sr3 2.76(3) 1_555
D2 Sr3 2.76(3) 3_555
D3 Sr1 2.45(4) 9_545
D3 Sr2 2.75(5) 1_555
D3 Sr3 2.466(16) 12_554
D3 Sr3 2.466(16) 12_555
